data_2218761
loop_
_publ_author_name
'Moreno-Fuquen, Rodolfo'
'Rios, Eunice'
'Paredes, Rodrigo'
'Jaramillo, Luz Marina'
'Zukerman-Schpector, Julio'

_publ_section_title
;
 Redetermination of 2,4,6-tricyclohexyl-1,3,5-trioxane
;
_journal_coeditor_code LH2635
_journal_issue 7
_journal_name_full 'Acta Crystallographica Section E'
_journal_page_first o1301
_journal_paper_doi 10.1107/S1600536808018084
_journal_volume 64
_journal_year 2008
_chemical_formula_iupac 'C21 H36 O3'
_chemical_formula_moiety 'C21 H36 O3'
_chemical_formula_sum 'C21 H36 O3'
_chemical_formula_weight 336.50
_chemical_melting_point 435.0(10)
_chemical_name_systematic
;
2,4,6-tricyclohexyl-1,3,5-trioxane
;
_space_group_IT_number 185
_symmetry_cell_setting hexagonal
_symmetry_space_group_name_Hall 'P 6c -2'
_symmetry_space_group_name_H-M 'P 63 c m'
_atom_sites_solution_hydrogens geom
_atom_sites_solution_primary direct
_atom_sites_solution_secondary difmap
_audit_creation_method SHELXL97
_cell_angle_alpha 90.00
_cell_angle_beta 90.00
_cell_angle_gamma 120.00
_cell_formula_units_Z 2
_cell_length_a 11.8542(3)
_cell_length_b 11.8542(3)
_cell_length_c 7.9908(3)
_cell_measurement_reflns_used 25
_cell_measurement_temperature 298
_cell_measurement_theta_max 25.0
_cell_measurement_theta_min 3.0
_cell_volume 972.45(5)
_computing_cell_refinement 'CAD-4 Software (Enraf--Nonius, 1989)'
_computing_data_collection 'CAD-4 Software (Enraf--Nonius, 1989)'
_computing_data_reduction 'CAD-4 SDP (Frenz, 1978)'
_computing_molecular_graphics 'ORTEP-3 for Windows (Farrugia, 1997)'
_computing_publication_material 'PARST95 (Nardelli, 1995)'
_computing_structure_refinement 'SHELXL97 (Sheldrick, 2008)'
_computing_structure_solution 'SHELXS97 (Sheldrick, 2008)'
_diffrn_measured_fraction_theta_full 0.995
_diffrn_measured_fraction_theta_max 0.975
_diffrn_measurement_device_type 'Enraf--Nonius CAD-4'
_diffrn_measurement_method \w/2\q
_diffrn_radiation_monochromator graphite
_diffrn_radiation_source 'fine-focus sealed tube'
_diffrn_radiation_type MoK\a
_diffrn_radiation_wavelength 0.71073
_diffrn_reflns_av_R_equivalents 0.026
_diffrn_reflns_av_sigmaI/netI 0.022
_diffrn_reflns_limit_h_max 15
_diffrn_reflns_limit_h_min 1
_diffrn_reflns_limit_k_max 0
_diffrn_reflns_limit_k_min -15
_diffrn_reflns_limit_l_max 10
_diffrn_reflns_limit_l_min -10
_diffrn_reflns_number 1372
_diffrn_reflns_theta_full 25.0
_diffrn_reflns_theta_max 27.49
_diffrn_reflns_theta_min 3.44
_diffrn_standards_decay_% 0.1
_diffrn_standards_interval_time 150
_diffrn_standards_number 2
_exptl_absorpt_coefficient_mu 0.074
_exptl_absorpt_correction_type none
_exptl_crystal_colour colourless
_exptl_crystal_density_diffrn 1.149
_exptl_crystal_density_method 'not measured'
_exptl_crystal_description plate
_exptl_crystal_F_000 372
_exptl_crystal_size_max 0.21
_exptl_crystal_size_mid 0.18
_exptl_crystal_size_min 0.08
_refine_diff_density_max 0.170
_refine_diff_density_min -0.170
_refine_ls_extinction_method none
_refine_ls_goodness_of_fit_ref 1.181
_refine_ls_hydrogen_treatment constr
_refine_ls_matrix_type full
_refine_ls_number_parameters 43
_refine_ls_number_reflns 439
_refine_ls_number_restraints 1
_refine_ls_restrained_S_all 1.179
_refine_ls_R_factor_all 0.044
_refine_ls_R_factor_gt 0.035
_refine_ls_shift/su_max 0.000
_refine_ls_shift/su_mean 0.000
_refine_ls_structure_factor_coef Fsqd
_refine_ls_weighting_details 'calc w = 1/[\s^2^(Fo^2^)+(0.0528P)^2^+0.1112P] where P=(Fo^2^+2Fc^2^)/3'
_refine_ls_weighting_scheme calc
_refine_ls_wR_factor_gt 0.093
_refine_ls_wR_factor_ref 0.096
_reflns_number_gt 382
_reflns_number_total 439
_reflns_threshold_expression I>2\s(I)
_cod_data_source_file lh2635.cif
_cod_data_source_block I
_cod_original_cell_volume 972.44(5)
_cod_database_code 2218761
_cod_database_fobs_code 2218761

loop_
_symmetry_equiv_pos_as_xyz
'x, y, z'
'x-y, x, z+1/2'
'-y, x-y, z'
'-x, -y, z+1/2'
'-x+y, -x, z'
'y, -x+y, z+1/2'
'-x+y, y, z+1/2'
'x, x-y, z+1/2'
'-y, -x, z+1/2'
'y, x, z'
'x-y, -y, z'
'-x, -x+y, z'

loop_
_atom_site_type_symbol
_atom_site_label
_atom_site_fract_x
_atom_site_fract_y
_atom_site_fract_z
_atom_site_U_iso_or_equiv
_atom_site_adp_type
_atom_site_calc_flag
_atom_site_refinement_flags
_atom_site_occupancy
O O1 1.0000 0.88684(11) 0.6920(2) 0.0148(4) Uani d S 1
C C1 0.88552(16) 0.88552(16) 0.7497(3) 0.0145(6) Uani d S 1
H H1 0.8819 0.8819 0.8722 0.017 Uiso calc SR 1
C C2 0.76794(17) 0.76794(17) 0.6771(3) 0.0162(5) Uani d S 1
H H2 0.7743 0.7743 0.5549 0.019 Uiso calc SR 1
C C3 0.76350(16) 0.64144(15) 0.7298(2) 0.0208(5) Uani d . 1
H H31 0.8430 0.6440 0.6945 0.025 Uiso calc R 1
H H32 0.7582 0.6339 0.8508 0.025 Uiso calc R 1
C C4 0.64605(15) 0.52264(14) 0.6519(3) 0.0257(5) Uani d . 1
H H41 0.6559 0.5258 0.5312 0.031 Uiso calc R 1
H H42 0.6430 0.4438 0.6917 0.031 Uiso calc R 1
C C5 0.51833(18) 0.51833(18) 0.6966(3) 0.0233(6) Uani d S 1
H H51 0.5020 0.5020 0.8155 0.028 Uiso calc SR 1
H H52 0.4471 0.4471 0.6369 0.028 Uiso calc SR 1

loop_
_atom_site_aniso_label
_atom_site_aniso_U_11
_atom_site_aniso_U_22
_atom_site_aniso_U_33
_atom_site_aniso_U_12
_atom_site_aniso_U_13
_atom_site_aniso_U_23
O1 0.0117(7) 0.0142(6) 0.0176(11) 0.0058(4) 0.000 -0.0021(5)
C1 0.0153(9) 0.0153(9) 0.0142(14) 0.0087(8) 0.0007(7) 0.0007(7)
C2 0.0147(8) 0.0147(8) 0.0189(14) 0.0072(8) 0.0010(8) 0.0010(8)
C3 0.0171(7) 0.0166(8) 0.0300(13) 0.0095(6) -0.0013(7) 0.0025(7)
C4 0.0186(8) 0.0143(7) 0.0428(14) 0.0072(6) -0.0014(8) -0.0001(8)
C5 0.0164(8) 0.0164(8) 0.0315(17) 0.0041(9) 0.0041(9) 0.0041(9)

loop_
_atom_type_symbol
_atom_type_description
_atom_type_scat_dispersion_real
_atom_type_scat_dispersion_imag
_atom_type_scat_source
C C 0.0033 0.0016 'International Tables Vol C Tables 4.2.6.8 and 6.1.1.4'
H H 0.0000 0.0000 'International Tables Vol C Tables 4.2.6.8 and 6.1.1.4'
O O 0.0106 0.0060 'International Tables Vol C Tables 4.2.6.8 and 6.1.1.4'
N N 0.0061 0.0033 'International Tables Vol C Tables 4.2.6.8 and 6.1.1.4'
Cl Cl 0.1484 0.1585 'International Tables Vol C Tables 4.2.6.8 and 6.1.1.4'

loop_
_geom_angle_atom_site_label_1
_geom_angle_atom_site_label_2
_geom_angle_atom_site_label_3
_geom_angle_site_symmetry_1
_geom_angle
C1 O1 C1 3_765 111.0(2)
O1 C1 O1 5_675 109.12(19)
O1 C1 C2 5_675 108.68(14)
O1 C1 C2 . 108.68(13)
O1 C1 H1 5_675 110.1
O1 C1 H1 . 110.1
C2 C1 H1 . 110.1
C1 C2 C3 . 111.23(12)
C1 C2 H2 . 108.2
C3 C2 H2 . 108.2
C4 C3 C2 . 111.01(14)
C4 C3 H31 . 109.4
C2 C3 H31 . 109.4
C4 C3 H32 . 109.4
C2 C3 H32 . 109.4
H31 C3 H32 . 108.0
C5 C4 C3 . 111.40(16)
C5 C4 H41 . 109.3
C3 C4 H41 . 109.3
C5 C4 H42 . 109.3
C3 C4 H42 . 109.3
H41 C4 H42 . 108.0
C4 C5 H51 . 109.3
C4 C5 H52 . 109.3
H51 C5 H52 . 108.0

loop_
_geom_bond_atom_site_label_1
_geom_bond_atom_site_label_2
_geom_bond_distance
O1 C1 1.426(3)
C1 C2 1.509(3)
C1 H1 0.9800
C2 C3 1.5328(18)
C2 H2 0.9800
C3 C4 1.532(2)
C3 H31 0.9700
C3 H32 0.9700
C4 C5 1.531(2)
C4 H41 0.9700
C4 H42 0.9700
C5 H51 0.9700
C5 H52 0.9700

loop_
_geom_hbond_atom_site_label_D
_geom_hbond_atom_site_label_H
_geom_hbond_atom_site_label_A
_geom_hbond_site_symmetry_A
_geom_hbond_distance_DH
_geom_hbond_distance_HA
_geom_hbond_distance_DA
_geom_hbond_angle_DHA
C1 H1 O1 6_565 0.98 2.56 3.534(3) 176.2

loop_
_geom_torsion_atom_site_label_1
_geom_torsion_atom_site_label_2
_geom_torsion_atom_site_label_3
_geom_torsion_atom_site_label_4
_geom_torsion_site_symmetry_1
_geom_torsion_site_symmetry_4
_geom_torsion
C1 O1 C1 O1 3_765 5_675 58.5(3)
C1 O1 C1 C2 3_765 . 176.87(11)
O1 C1 C2 C3 5_675 . 178.04(17)
O1 C1 C2 C3 . . 59.4(2)
C1 C2 C3 C4 . . -178.44(18)
C2 C3 C4 C5 . . -56.1(2)

loop_
_cod_related_entry_id
_cod_related_entry_database
_cod_related_entry_code
1 ChemSpider 9546033
